data_4131129
loop_
_publ_author_name
'Tian, Maoqun'
'Yan, Ming'
'Baran, Phil S.'

_publ_section_title
;
 11-Step Total Synthesis of Araiosamines.
;
_journal_issue 43
_journal_name_full 'Journal of the American Chemical Society'
_journal_page_first 14234
_journal_page_last 14237
_journal_paper_doi 10.1021/jacs.6b09701
_journal_volume 138
_journal_year 2016
_chemical_formula_moiety 'C13 H19 N3 O2'
_chemical_formula_sum 'C13 H19 N3 O2'
_chemical_formula_weight 249.31
_space_group_crystal_system triclinic
_space_group_IT_number 2
_space_group_name_Hall '-P 1'
_space_group_name_H-M_alt 'P -1'
_atom_sites_solution_hydrogens mixed
_audit_creation_date 2016-08-02
_audit_creation_method
;
Olex2 1.2
(compiled 2016.02.19 svn.r3266 for OlexSys, GUI svn.r5155)
;
_cell_angle_alpha 70.333(2)
_cell_angle_beta 77.849(3)
_cell_angle_gamma 73.650(3)
_cell_formula_units_Z 2
_cell_length_a 7.1915(6)
_cell_length_b 9.9207(8)
_cell_length_c 10.5906(8)
_cell_measurement_reflns_used 5452
_cell_measurement_temperature 100(2)
_cell_measurement_theta_max 25.66
_cell_measurement_theta_min 2.24
_cell_volume 677.11(9)
_computing_cell_refinement 'SAINT v8.34A (Bruker, 2013)'
_computing_data_collection 'APEX2 v2013.6-2 (Bruker, 2013)'
_computing_data_reduction 'SAINT v8.34A (Bruker, 2013)'
_computing_molecular_graphics 'Olex2 (Dolomanov et al., 2009)'
_computing_publication_material 'Olex2 (Dolomanov et al., 2009)'
_computing_structure_refinement 'XL (Sheldrick, 2008)'
_computing_structure_solution 'ShelXT (Sheldrick, 2008)'
_diffrn_ambient_temperature 100.0
_diffrn_detector 'Bruker APEX-II CCD'
_diffrn_detector_area_resol_mean 7.9
_diffrn_detector_type 'CCD Area Detector'
_diffrn_measured_fraction_theta_full 1.000
_diffrn_measured_fraction_theta_max 1.000
_diffrn_measurement_device 'Kappa Four-Circle Diffractometer'
_diffrn_measurement_device_type 'Bruker APEX II Ultra'
_diffrn_measurement_method '\w and \f scans'
_diffrn_radiation_monochromator 'Double Bounce Multilayer Mirrors'
_diffrn_radiation_probe x-ray
_diffrn_radiation_type MoK\a
_diffrn_radiation_wavelength 0.71073
_diffrn_reflns_av_R_equivalents 0.0571
_diffrn_reflns_av_unetI/netI 0.0420
_diffrn_reflns_Laue_measured_fraction_full 1.000
_diffrn_reflns_Laue_measured_fraction_max 1.000
_diffrn_reflns_limit_h_max 8
_diffrn_reflns_limit_h_min -8
_diffrn_reflns_limit_k_max 12
_diffrn_reflns_limit_k_min -12
_diffrn_reflns_limit_l_max 12
_diffrn_reflns_limit_l_min -12
_diffrn_reflns_number 10609
_diffrn_reflns_point_group_measured_fraction_full 1.000
_diffrn_reflns_point_group_measured_fraction_max 1.000
_diffrn_reflns_theta_full 25.681
_diffrn_reflns_theta_max 25.681
_diffrn_reflns_theta_min 2.059
_diffrn_source 'Micro Focus Rotating Anode'
_diffrn_source_type 'Bruker TXS'
_diffrn_standards_number 0
_exptl_absorpt_coefficient_mu 0.084
_exptl_absorpt_correction_T_max 0.7409
_exptl_absorpt_correction_T_min 0.6816
_exptl_absorpt_correction_type multi-scan
_exptl_absorpt_process_details
;
SADABS-2014/5 (Bruker,2014/5) was used for absorption correction.
wR2(int) was 0.1356 before and 0.0721 after correction.
The Ratio of minimum to maximum transmission is 0.9200.
The \l/2 correction factor is Not present.
;
_exptl_crystal_colour colourless
_exptl_crystal_colour_primary colourless
_exptl_crystal_density_diffrn 1.223
_exptl_crystal_description block
_exptl_crystal_F_000 268
_exptl_crystal_size_max 0.2
_exptl_crystal_size_mid 0.15
_exptl_crystal_size_min 0.125
_refine_diff_density_max 0.189
_refine_diff_density_min -0.254
_refine_diff_density_rms 0.045
_refine_ls_extinction_method none
_refine_ls_goodness_of_fit_ref 1.046
_refine_ls_hydrogen_treatment mixed
_refine_ls_matrix_type full
_refine_ls_number_parameters 173
_refine_ls_number_reflns 2575
_refine_ls_number_restraints 0
_refine_ls_restrained_S_all 1.046
_refine_ls_R_factor_all 0.0458
_refine_ls_R_factor_gt 0.0403
_refine_ls_shift/su_max 0.000
_refine_ls_shift/su_mean 0.000
_refine_ls_structure_factor_coef Fsqd
_refine_ls_weighting_details 'w=1/[\s^2^(Fo^2^)+(0.0519P)^2^+0.1986P] where P=(Fo^2^+2Fc^2^)/3'
_refine_ls_weighting_scheme calc
_refine_ls_wR_factor_gt 0.1044
_refine_ls_wR_factor_ref 0.1110
_reflns_Friedel_coverage 0.000
_reflns_number_gt 2272
_reflns_number_total 2575
_reflns_threshold_expression 'I > 2\s(I)'
_cod_data_source_file ja6b09701_si_002.cif
_cod_data_source_block final
_cod_depositor_comments
;
The following automatic conversions were performed:

data item '_diffrn_radiation_probe' value 'X-ray' was changed to
'x-ray' in accordance with the
/home/saulius/struct/COD-crude-data/automatic-downloads/DataCite-retrospective/ACS/depositions/lib/dictionaries/cif_core.dic
dictionary named 'cif_core.dic' version 2.4.2 last updated on
2011-04-26.

Automatic conversion script
Id: cif_fix_values 6909 2019-04-08 15:41:33Z antanas 
;
_cod_database_code 4131129
_shelx_space_group_comment
;
The symmetry employed for this shelxl refinement is uniquely defined
by the following loop, which should always be used as a source of
symmetry information in preference to the above space-group names.
They are only intended as comments.
;
_olex2_refinement_description
;
1. Fixed Uiso
 At 1.2 times of:
  All C(H) groups, All C(H,H) groups
 At 1.5 times of:
  All C(H,H,H) groups
2.a Aromatic/amide H refined with riding coordinates:
 C1(H1), C2(H2), C3(H3), C4(H4), C5(H5)
2.b Idealised Me refined as rotating group:
 C7(H7A,H7B,H7C), C11(H11A,H11B,H11C), C12(H12A,H12B,H12C), C13(H13A,H13B,H13C)
;
_shelx_shelxl_version_number 2014/7
_olex2_submission_special_instructions 'No special instructions were received'

loop_
_space_group_symop_operation_xyz
'x, y, z'
'-x, -y, -z'

loop_
_atom_site_label
_atom_site_type_symbol
_atom_site_fract_x
_atom_site_fract_y
_atom_site_fract_z
_atom_site_U_iso_or_equiv
_atom_site_adp_type
_atom_site_occupancy
_atom_site_site_symmetry_order
_atom_site_calc_flag
_atom_site_refinement_flags_posn
O1 O 0.45042(14) 0.13602(9) 0.36245(9) 0.0226(2) Uani 1 1 d .
O2 O 0.41545(13) 0.34038(9) 0.18336(9) 0.0210(2) Uani 1 1 d .
N1 N 0.75998(16) 0.35349(11) 0.48681(10) 0.0187(3) Uani 1 1 d .
N2 N 0.66204(18) 0.13805(12) 0.53526(12) 0.0247(3) Uani 1 1 d .
N3 N 0.58066(15) 0.33589(11) 0.33907(10) 0.0179(2) Uani 1 1 d .
C1 C 1.0326(2) 0.18437(15) 0.60377(14) 0.0237(3) Uani 1 1 d .
H1 H 1.0874 0.1556 0.5244 0.028 Uiso 1 1 calc R
C2 C 1.1255(2) 0.12040(15) 0.71910(15) 0.0280(3) Uani 1 1 d .
H2 H 1.2433 0.0468 0.7191 0.034 Uiso 1 1 calc R
C3 C 1.0469(2) 0.16362(15) 0.83422(14) 0.0270(3) Uani 1 1 d .
H3 H 1.1096 0.1187 0.9136 0.032 Uiso 1 1 calc R
C4 C 0.8764(2) 0.27262(15) 0.83366(13) 0.0246(3) Uani 1 1 d .
H4 H 0.8244 0.3038 0.9121 0.030 Uiso 1 1 calc R
C5 C 0.78136(19) 0.33635(13) 0.71938(13) 0.0203(3) Uani 1 1 d .
H5 H 0.6642 0.4105 0.7194 0.024 Uiso 1 1 calc R
C6 C 0.85907(18) 0.29072(13) 0.60481(12) 0.0177(3) Uani 1 1 d .
C7 C 0.7641(2) 0.50577(13) 0.40848(13) 0.0211(3) Uani 1 1 d .
H7A H 0.8993 0.5125 0.3717 0.032 Uiso 1 1 calc GR
H7B H 0.7104 0.5694 0.4672 0.032 Uiso 1 1 calc GR
H7C H 0.6855 0.5374 0.3341 0.032 Uiso 1 1 calc GR
C8 C 0.66424(18) 0.27363(13) 0.45182(12) 0.0174(3) Uani 1 1 d .
C9 C 0.48227(18) 0.25899(13) 0.30300(12) 0.0170(3) Uani 1 1 d .
C10 C 0.31224(19) 0.28092(13) 0.11583(12) 0.0190(3) Uani 1 1 d .
C11 C 0.2796(2) 0.40351(14) -0.01580(13) 0.0247(3) Uani 1 1 d .
H11A H 0.1984 0.4933 0.0041 0.037 Uiso 1 1 calc GR
H11B H 0.2136 0.3744 -0.0711 0.037 Uiso 1 1 calc GR
H11C H 0.4059 0.4219 -0.0652 0.037 Uiso 1 1 calc GR
C12 C 0.1175(2) 0.25683(15) 0.19815(13) 0.0254(3) Uani 1 1 d .
H12A H 0.1407 0.1761 0.2816 0.038 Uiso 1 1 calc GR
H12B H 0.0427 0.2319 0.1452 0.038 Uiso 1 1 calc GR
H12C H 0.0437 0.3469 0.2207 0.038 Uiso 1 1 calc GR
C13 C 0.4398(2) 0.14099(15) 0.08646(14) 0.0251(3) Uani 1 1 d .
H13A H 0.5704 0.1566 0.0452 0.038 Uiso 1 1 calc GR
H13B H 0.3812 0.1160 0.0242 0.038 Uiso 1 1 calc GR
H13C H 0.4500 0.0603 0.1710 0.038 Uiso 1 1 calc GR
H2A H 0.595(2) 0.0889(18) 0.5158(16) 0.030 Uiso 1 1 d R
H2B H 0.717(2) 0.1053(17) 0.6115(17) 0.030 Uiso 1 1 d R

loop_
_atom_site_aniso_label
_atom_site_aniso_U_11
_atom_site_aniso_U_22
_atom_site_aniso_U_33
_atom_site_aniso_U_23
_atom_site_aniso_U_13
_atom_site_aniso_U_12
O1 0.0292(5) 0.0178(5) 0.0228(5) -0.0013(4) -0.0097(4) -0.0097(4)
O2 0.0288(5) 0.0186(4) 0.0184(5) -0.0024(4) -0.0099(4) -0.0086(4)
N1 0.0223(6) 0.0169(5) 0.0186(5) -0.0028(4) -0.0066(4) -0.0071(4)
N2 0.0342(7) 0.0192(6) 0.0238(6) 0.0011(5) -0.0147(5) -0.0119(5)
N3 0.0210(6) 0.0171(5) 0.0174(5) -0.0043(4) -0.0055(4) -0.0060(4)
C1 0.0221(7) 0.0264(7) 0.0251(7) -0.0109(6) -0.0043(5) -0.0046(5)
C2 0.0235(7) 0.0252(7) 0.0359(8) -0.0089(6) -0.0118(6) -0.0007(5)
C3 0.0312(8) 0.0270(7) 0.0256(7) -0.0037(6) -0.0135(6) -0.0087(6)
C4 0.0299(7) 0.0279(7) 0.0207(7) -0.0089(5) -0.0033(5) -0.0117(6)
C5 0.0214(7) 0.0180(6) 0.0230(7) -0.0062(5) -0.0028(5) -0.0067(5)
C6 0.0186(6) 0.0182(6) 0.0185(6) -0.0039(5) -0.0042(5) -0.0083(5)
C7 0.0256(7) 0.0176(6) 0.0215(6) -0.0036(5) -0.0043(5) -0.0086(5)
C8 0.0175(6) 0.0174(6) 0.0181(6) -0.0061(5) -0.0006(5) -0.0054(5)
C9 0.0174(6) 0.0166(6) 0.0164(6) -0.0050(5) -0.0026(5) -0.0021(5)
C10 0.0220(7) 0.0201(6) 0.0179(6) -0.0062(5) -0.0067(5) -0.0057(5)
C11 0.0317(8) 0.0246(7) 0.0199(7) -0.0042(5) -0.0092(6) -0.0081(6)
C12 0.0233(7) 0.0308(7) 0.0228(7) -0.0065(6) -0.0049(5) -0.0073(6)
C13 0.0261(7) 0.0268(7) 0.0256(7) -0.0120(6) -0.0063(6) -0.0036(6)

loop_
_atom_type_symbol
_atom_type_description
_atom_type_scat_dispersion_real
_atom_type_scat_dispersion_imag
_atom_type_scat_source
C C 0.0033 0.0016 'International Tables Vol C Tables 4.2.6.8 and 6.1.1.4'
H H 0.0000 0.0000 'International Tables Vol C Tables 4.2.6.8 and 6.1.1.4'
N N 0.0061 0.0033 'International Tables Vol C Tables 4.2.6.8 and 6.1.1.4'
O O 0.0106 0.0060 'International Tables Vol C Tables 4.2.6.8 and 6.1.1.4'

loop_
_geom_angle_atom_site_label_1
_geom_angle_atom_site_label_2
_geom_angle_atom_site_label_3
_geom_angle
C9 O2 C10 120.93(9)
C6 N1 C7 117.37(10)
C8 N1 C6 120.50(10)
C8 N1 C7 122.12(10)
C8 N2 H2A 116.9(11)
C8 N2 H2B 120.4(10)
H2A N2 H2B 122.4(15)
C8 N3 C9 118.83(10)
C2 C1 H1 120.1
C2 C1 C6 119.75(12)
C6 C1 H1 120.1
C1 C2 H2 120.0
C3 C2 C1 120.09(13)
C3 C2 H2 120.0
C2 C3 H3 120.0
C2 C3 C4 119.96(12)
C4 C3 H3 120.0
C3 C4 H4 119.8
C5 C4 C3 120.43(12)
C5 C4 H4 119.8
C4 C5 H5 120.3
C4 C5 C6 119.39(12)
C6 C5 H5 120.3
C1 C6 N1 119.68(11)
C5 C6 N1 119.97(11)
C5 C6 C1 120.35(12)
N1 C7 H7A 109.5
N1 C7 H7B 109.5
N1 C7 H7C 109.5
H7A C7 H7B 109.5
H7A C7 H7C 109.5
H7B C7 H7C 109.5
N2 C8 N1 116.67(11)
N3 C8 N1 117.78(11)
N3 C8 N2 125.55(12)
O1 C9 O2 121.45(11)
O1 C9 N3 129.54(11)
O2 C9 N3 109.01(10)
O2 C10 C11 102.27(9)
O2 C10 C12 110.91(10)
O2 C10 C13 111.04(10)
C11 C10 C13 110.05(10)
C12 C10 C11 110.35(11)
C12 C10 C13 111.83(11)
C10 C11 H11A 109.5
C10 C11 H11B 109.5
C10 C11 H11C 109.5
H11A C11 H11B 109.5
H11A C11 H11C 109.5
H11B C11 H11C 109.5
C10 C12 H12A 109.5
C10 C12 H12B 109.5
C10 C12 H12C 109.5
H12A C12 H12B 109.5
H12A C12 H12C 109.5
H12B C12 H12C 109.5
C10 C13 H13A 109.5
C10 C13 H13B 109.5
C10 C13 H13C 109.5
H13A C13 H13B 109.5
H13A C13 H13C 109.5
H13B C13 H13C 109.5

loop_
_geom_bond_atom_site_label_1
_geom_bond_atom_site_label_2
_geom_bond_distance
O1 C9 1.2316(15)
O2 C9 1.3556(15)
O2 C10 1.4711(15)
N1 C6 1.4349(16)
N1 C7 1.4638(15)
N1 C8 1.3605(16)
N2 C8 1.3402(16)
N2 H2A 0.867(18)
N2 H2B 0.893(17)
N3 C8 1.3287(16)
N3 C9 1.3574(17)
C1 H1 0.9500
C1 C2 1.3871(19)
C1 C6 1.3898(18)
C2 H2 0.9500
C2 C3 1.384(2)
C3 H3 0.9500
C3 C4 1.387(2)
C4 H4 0.9500
C4 C5 1.3861(18)
C5 H5 0.9500
C5 C6 1.3897(18)
C7 H7A 0.9800
C7 H7B 0.9800
C7 H7C 0.9800
C10 C11 1.5210(17)
C10 C12 1.5207(18)
C10 C13 1.5229(18)
C11 H11A 0.9800
C11 H11B 0.9800
C11 H11C 0.9800
C12 H12A 0.9800
C12 H12B 0.9800
C12 H12C 0.9800
C13 H13A 0.9800
C13 H13B 0.9800
C13 H13C 0.9800

loop_
_geom_torsion_atom_site_label_1
_geom_torsion_atom_site_label_2
_geom_torsion_atom_site_label_3
_geom_torsion_atom_site_label_4
_geom_torsion
C1 C2 C3 C4 -1.0(2)
C2 C1 C6 N1 -178.07(11)
C2 C1 C6 C5 1.9(2)
C2 C3 C4 C5 1.5(2)
C3 C4 C5 C6 -0.39(19)
C4 C5 C6 N1 178.65(11)
C4 C5 C6 C1 -1.34(19)
C6 N1 C8 N2 2.42(17)
C6 N1 C8 N3 -177.82(10)
C6 C1 C2 C3 -0.8(2)
C7 N1 C6 C1 -108.25(13)
C7 N1 C6 C5 71.76(15)
C7 N1 C8 N2 -176.58(11)
C7 N1 C8 N3 3.18(18)
C8 N1 C6 C1 72.71(16)
C8 N1 C6 C5 -107.29(14)
C8 N3 C9 O1 2.6(2)
C8 N3 C9 O2 -177.80(10)
C9 O2 C10 C11 -176.08(10)
C9 O2 C10 C12 66.27(14)
C9 O2 C10 C13 -58.72(14)
C9 N3 C8 N1 -179.20(10)
C9 N3 C8 N2 0.54(19)
C10 O2 C9 O1 -3.75(17)
C10 O2 C9 N3 176.61(10)
